data_4503041
loop_
_publ_author_name
'Lu, Wen-Guan'
'Gu, Jin-Zhong'
'Jiang, Long'
'Tan, Min-Yu'
'Lu, Tong-Bu'

_publ_section_title
;
 Achiral and Chiral Coordination Polymers Containing Helical Chains: The
 Chirality Transfer Between Helical Chains
;
_journal_issue 1
_journal_name_full 'Crystal Growth &amp; Design'
_journal_page_first 192
_journal_paper_doi 10.1021/cg060778h
_journal_volume 8
_journal_year 2008
_chemical_formula_sum 'C7 H6 Co N3 O5'
_chemical_formula_weight 271.08
_chemical_name_systematic
; 
 ? 
;
_space_group_IT_number 14
_symmetry_cell_setting monoclinic
_symmetry_space_group_name_Hall '-P 2yn'
_symmetry_space_group_name_H-M 'P 1 21/n 1'
_atom_sites_solution_hydrogens geom
_atom_sites_solution_primary direct
_atom_sites_solution_secondary difmap
_audit_creation_method SHELXL-97
_cell_angle_alpha 90.00
_cell_angle_beta 106.777(3)
_cell_angle_gamma 90.00
_cell_formula_units_Z 4
_cell_length_a 11.4717(18)
_cell_length_b 6.6509(11)
_cell_length_c 11.7926(19)
_cell_measurement_reflns_used 2833
_cell_measurement_temperature 173(2)
_cell_measurement_theta_max 26.98
_cell_measurement_theta_min 2.94
_cell_volume 861.4(2)
_computing_cell_refinement 'Bruker SMART'
_computing_data_collection 'Bruker SMART'
_computing_data_reduction 'Bruker SAINT'
_computing_molecular_graphics 'Bruker SHELXTL'
_computing_publication_material 'Bruker SHELXTL'
_computing_structure_refinement 'SHELXL-97 (Sheldrick, 1997)'
_computing_structure_solution 'SHELXS-97 (Sheldrick, 1990)'
_diffrn_ambient_temperature 173(2)
_diffrn_measured_fraction_theta_full 0.994
_diffrn_measured_fraction_theta_max 0.994
_diffrn_measurement_device_type 'CCD area detector'
_diffrn_measurement_method 'phi and omega scans'
_diffrn_radiation_monochromator graphite
_diffrn_radiation_source 'fine-focus sealed tube'
_diffrn_radiation_type MoK\a
_diffrn_radiation_wavelength 0.71073
_diffrn_reflns_av_R_equivalents 0.0211
_diffrn_reflns_av_sigmaI/netI 0.0271
_diffrn_reflns_limit_h_max 14
_diffrn_reflns_limit_h_min -14
_diffrn_reflns_limit_k_max 8
_diffrn_reflns_limit_k_min -7
_diffrn_reflns_limit_l_max 15
_diffrn_reflns_limit_l_min -14
_diffrn_reflns_number 4874
_diffrn_reflns_theta_full 27.02
_diffrn_reflns_theta_max 27.02
_diffrn_reflns_theta_min 2.18
_exptl_absorpt_coefficient_mu 2.004
_exptl_absorpt_correction_T_max 0.8248
_exptl_absorpt_correction_T_min 0.4463
_exptl_absorpt_correction_type multi-scan
_exptl_absorpt_process_details 'SADABS (Sheldrick, 1996)'
_exptl_crystal_colour red
_exptl_crystal_density_diffrn 2.090
_exptl_crystal_density_method 'not measured'
_exptl_crystal_description block
_exptl_crystal_F_000 544
_exptl_crystal_size_max 0.48
_exptl_crystal_size_mid 0.21
_exptl_crystal_size_min 0.10
_refine_diff_density_max 0.516
_refine_diff_density_min -0.306
_refine_diff_density_rms 0.078
_refine_ls_extinction_method none
_refine_ls_goodness_of_fit_ref 1.083
_refine_ls_hydrogen_treatment constr
_refine_ls_matrix_type full
_refine_ls_number_parameters 157
_refine_ls_number_reflns 1873
_refine_ls_number_restraints 0
_refine_ls_restrained_S_all 1.083
_refine_ls_R_factor_all 0.0359
_refine_ls_R_factor_gt 0.0251
_refine_ls_shift/su_max 0.001
_refine_ls_shift/su_mean 0.000
_refine_ls_structure_factor_coef Fsqd
_refine_ls_weighting_details 'calc w=1/[\s^2^(Fo^2^)+(0.0259P)^2^+0.8689P] where P=(Fo^2^+2Fc^2^)/3'
_refine_ls_weighting_scheme calc
_refine_ls_wR_factor_gt 0.0578
_refine_ls_wR_factor_ref 0.0627
_reflns_number_gt 1570
_reflns_number_total 1873
_reflns_threshold_expression >2sigma(I)
_cod_data_source_file cg060778h-file005.cif
_cod_data_source_block 1
_cod_depositor_comments
;
The following automatic conversions were performed:

'_symmetry_cell_setting' value 'Monoclinic' changed to 'monoclinic'
according to /home/saulius/struct/CIF-dictionaries/cif_core.dic
dictionary named 'cif_core.dic' version 2.4.1 from 2010-06-29.

Automatic conversion script
Id: cif_fix_values 1715 2011-07-08 13:25:40Z adriana 
;
_cod_original_sg_symbol_H-M P2(1)/n
_cod_database_code 4503041

loop_
_symmetry_equiv_pos_as_xyz
'x, y, z'
'-x+1/2, y+1/2, -z+1/2'
'-x, -y, -z'
'x-1/2, -y-1/2, z-1/2'

loop_
_atom_site_label
_atom_site_type_symbol
_atom_site_fract_x
_atom_site_fract_y
_atom_site_fract_z
_atom_site_U_iso_or_equiv
_atom_site_adp_type
_atom_site_occupancy
_atom_site_symmetry_multiplicity
_atom_site_calc_flag
_atom_site_refinement_flags
Co1 Co 0.15209(2) 0.09473(5) 0.90338(3) 0.01071(10) Uani 1 1 d .
O1 O 0.14616(13) 0.2302(3) 0.74174(13) 0.0150(3) Uani 1 1 d .
O2 O 0.25799(13) 0.3294(2) 0.62658(13) 0.0151(3) Uani 1 1 d .
O4 O 0.66540(14) 0.3153(3) 0.81874(14) 0.0198(4) Uani 1 1 d .
O3 O 0.51352(13) 0.4608(2) 0.68347(13) 0.0143(3) Uani 1 1 d .
O5 O 0.18730(17) -0.0098(3) 1.07172(15) 0.0182(4) Uani 1 1 d .
H5A H 0.139(3) 0.004(5) 1.110(3) 0.025(8) Uiso 1 1 d .
H5B H 0.233(3) -0.102(5) 1.097(3) 0.023(8) Uiso 1 1 d .
N1 N 0.32844(16) 0.2286(3) 0.93801(16) 0.0134(4) Uani 1 1 d .
N2 N 0.52559(17) 0.2674(3) 0.97178(17) 0.0132(4) Uani 1 1 d .
H1 H 0.600(2) 0.268(4) 1.008(2) 0.013(6) Uiso 1 1 d .
N3 N 0.05928(16) 0.3447(3) 0.95786(17) 0.0140(4) Uani 1 1 d .
C3 C 0.43549(19) 0.2214(3) 1.01849(19) 0.0131(4) Uani 1 1 d .
H3A H 0.4472 0.1878 1.0993 0.016 Uiso 1 1 calc R
C4 C 0.47549(19) 0.3082(3) 0.85354(19) 0.0121(4) Uani 1 1 d .
C1 C 0.2460(2) 0.2833(3) 0.72647(19) 0.0126(4) Uani 1 1 d .
C2 C 0.35199(19) 0.2829(3) 0.83343(19) 0.0125(4) Uani 1 1 d .
C6 C -0.0491(2) 0.4169(4) 0.8946(2) 0.0160(5) Uani 1 1 d .
H6A H -0.0870 0.3609 0.8188 0.019 Uiso 1 1 calc R
C5 C 0.55705(19) 0.3645(3) 0.77998(19) 0.0131(4) Uani 1 1 d .
C7 C 0.1076(2) 0.4302(4) 1.0643(2) 0.0171(5) Uani 1 1 d .
H7A H 0.1842 0.3841 1.1127 0.021 Uiso 1 1 calc R

loop_
_atom_site_aniso_label
_atom_site_aniso_U_11
_atom_site_aniso_U_22
_atom_site_aniso_U_33
_atom_site_aniso_U_23
_atom_site_aniso_U_13
_atom_site_aniso_U_12
Co1 0.00936(15) 0.01340(16) 0.00968(15) 0.00005(12) 0.00325(11) -0.00041(12)
O1 0.0104(7) 0.0214(9) 0.0127(8) 0.0032(7) 0.0026(6) -0.0022(6)
O2 0.0147(8) 0.0203(9) 0.0096(8) 0.0022(6) 0.0021(6) -0.0039(6)
O4 0.0103(7) 0.0292(10) 0.0201(9) 0.0072(7) 0.0045(7) 0.0028(7)
O3 0.0114(7) 0.0202(9) 0.0122(8) 0.0036(6) 0.0046(6) 0.0023(6)
O5 0.0214(9) 0.0213(10) 0.0161(9) 0.0046(7) 0.0118(7) 0.0085(8)
N1 0.0126(9) 0.0162(10) 0.0116(9) 0.0016(8) 0.0039(7) -0.0011(7)
N2 0.0095(9) 0.0162(10) 0.0126(9) 0.0012(8) 0.0008(7) -0.0003(7)
N3 0.0135(9) 0.0138(9) 0.0151(10) 0.0014(7) 0.0048(8) -0.0004(7)
C3 0.0126(10) 0.0146(11) 0.0114(10) 0.0007(9) 0.0026(9) -0.0009(8)
C4 0.0121(10) 0.0122(11) 0.0105(10) -0.0001(9) 0.0010(8) -0.0002(8)
C1 0.0142(10) 0.0101(10) 0.0129(11) -0.0004(8) 0.0033(9) -0.0004(8)
C2 0.0136(10) 0.0124(11) 0.0120(11) 0.0012(9) 0.0044(9) -0.0005(8)
C6 0.0166(11) 0.0159(12) 0.0142(11) -0.0012(9) 0.0026(9) -0.0016(9)
C5 0.0120(10) 0.0143(11) 0.0132(11) -0.0018(9) 0.0041(9) -0.0011(8)
C7 0.0135(10) 0.0167(12) 0.0192(12) 0.0003(9) 0.0017(9) 0.0007(9)

loop_
_atom_type_symbol
_atom_type_description
_atom_type_scat_dispersion_real
_atom_type_scat_dispersion_imag
_atom_type_scat_source
C C 0.0033 0.0016 'International Tables Vol C Tables 4.2.6.8 and 6.1.1.4'
H H 0.0000 0.0000 'International Tables Vol C Tables 4.2.6.8 and 6.1.1.4'
N N 0.0061 0.0033 'International Tables Vol C Tables 4.2.6.8 and 6.1.1.4'
O O 0.0106 0.0060 'International Tables Vol C Tables 4.2.6.8 and 6.1.1.4'
Co Co 0.3494 0.9721 'International Tables Vol C Tables 4.2.6.8 and 6.1.1.4'

loop_
_geom_angle_atom_site_label_1
_geom_angle_atom_site_label_2
_geom_angle_atom_site_label_3
_geom_angle
_geom_angle_site_symmetry_1
_geom_angle_site_symmetry_3
O5 Co1 O3 103.32(7) . 2_546
O5 Co1 O1 169.49(7) . .
O3 Co1 O1 87.19(6) 2_546 .
O5 Co1 O2 84.78(7) . 2_546
O3 Co1 O2 88.89(6) 2_546 2_546
O1 Co1 O2 95.51(6) . 2_546
O5 Co1 N1 92.61(7) . .
O3 Co1 N1 162.01(7) 2_546 .
O1 Co1 N1 76.99(7) . .
O2 Co1 N1 84.24(7) 2_546 .
O5 Co1 N3 87.08(7) . .
O3 Co1 N3 91.00(7) 2_546 .
O1 Co1 N3 92.87(7) . .
O2 Co1 N3 171.61(7) 2_546 .
N1 Co1 N3 98.19(7) . .
C1 O1 Co1 117.33(14) . .
C1 O2 Co1 123.07(14) . 2_556
C5 O3 Co1 136.14(14) . 2_556
Co1 O5 H5A 122(2) . .
Co1 O5 H5B 123(2) . .
H5A O5 H5B 111(3) . .
C3 N1 C2 105.67(18) . .
C3 N1 Co1 139.06(16) . .
C2 N1 Co1 110.83(14) . .
C3 N2 C4 108.44(18) . .
C3 N2 H1 125.7(17) . .
C4 N2 H1 125.9(17) . .
C6 N3 C7 115.7(2) . .
C6 N3 Co1 124.42(15) . .
C7 N3 Co1 119.73(15) . .
N1 C3 N2 111.38(19) . .
N1 C3 H3A 124.3 . .
N2 C3 H3A 124.3 . .
N2 C4 C2 104.99(19) . .
N2 C4 C5 119.34(19) . .
C2 C4 C5 135.7(2) . .
O1 C1 O2 123.3(2) . .
O1 C1 C2 115.81(19) . .
O2 C1 C2 120.82(19) . .
C4 C2 N1 109.51(19) . .
C4 C2 C1 134.3(2) . .
N1 C2 C1 115.89(19) . .
N3 C6 C7 122.3(2) . 3_567
N3 C6 H6A 118.8 . .
C7 C6 H6A 118.8 3_567 .
O4 C5 O3 123.7(2) . .
O4 C5 C4 116.7(2) . .
O3 C5 C4 119.59(19) . .
N3 C7 C6 121.9(2) . 3_567
N3 C7 H7A 119.0 . .
C6 C7 H7A 119.0 3_567 .

loop_
_geom_bond_atom_site_label_1
_geom_bond_atom_site_label_2
_geom_bond_distance
_geom_bond_site_symmetry_2
Co1 O5 2.0308(17) .
Co1 O3 2.0805(15) 2_546
Co1 O1 2.0918(16) .
Co1 O2 2.1246(16) 2_546
Co1 N1 2.1390(18) .
Co1 N3 2.169(2) .
O1 C1 1.260(3) .
O2 C1 1.263(3) .
O2 Co1 2.1246(16) 2_556
O4 C5 1.238(3) .
O3 C5 1.275(3) .
O3 Co1 2.0805(15) 2_556
O5 H5A 0.81(3) .
O5 H5B 0.81(3) .
N1 C3 1.318(3) .
N1 C2 1.384(3) .
N2 C3 1.339(3) .
N2 C4 1.373(3) .
N2 H1 0.84(3) .
N3 C6 1.340(3) .
N3 C7 1.343(3) .
C3 H3A 0.9500 .
C4 C2 1.378(3) .
C4 C5 1.495(3) .
C1 C2 1.478(3) .
C6 C7 1.381(3) 3_567
C6 H6A 0.9500 .
C7 C6 1.381(3) 3_567
C7 H7A 0.9500 .

loop_
_geom_hbond_atom_site_label_D
_geom_hbond_atom_site_label_H
_geom_hbond_atom_site_label_A
_geom_hbond_distance_DH
_geom_hbond_distance_HA
_geom_hbond_distance_DA
_geom_hbond_angle_DHA
_geom_hbond_site_symmetry_A
O5 H5A O3 0.81(3) 1.90(3) 2.708(2) 174(3) 4_566
O5 H5B O4 0.81(3) 1.92(3) 2.719(3) 170(3) 3_657
N2 H1 O2 0.84(3) 2.05(3) 2.836(2) 157(2) 4_666
N2 H1 O1 0.84(3) 2.65(2) 3.083(2) 114(2) 4_666

loop_
_geom_torsion_atom_site_label_1
_geom_torsion_atom_site_label_2
_geom_torsion_atom_site_label_3
_geom_torsion_atom_site_label_4
_geom_torsion
_geom_torsion_site_symmetry_1
_geom_torsion_site_symmetry_4
O5 Co1 O1 C1 23.7(5) . .
O3 Co1 O1 C1 -156.00(17) 2_546 .
O2 Co1 O1 C1 -67.38(17) 2_546 .
N1 Co1 O1 C1 15.39(16) . .
N3 Co1 O1 C1 113.14(17) . .
O5 Co1 N1 C3 15.2(2) . .
O3 Co1 N1 C3 -137.3(2) 2_546 .
O1 Co1 N1 C3 -166.3(2) . .
O2 Co1 N1 C3 -69.3(2) 2_546 .
N3 Co1 N1 C3 102.6(2) . .
O5 Co1 N1 C2 166.78(15) . .
O3 Co1 N1 C2 14.2(3) 2_546 .
O1 Co1 N1 C2 -14.73(15) . .
O2 Co1 N1 C2 82.30(15) 2_546 .
N3 Co1 N1 C2 -105.79(15) . .
O5 Co1 N3 C6 -135.37(19) . .
O3 Co1 N3 C6 -32.08(18) 2_546 .
O1 Co1 N3 C6 55.15(18) . .
O2 Co1 N3 C6 -121.3(4) 2_546 .
N1 Co1 N3 C6 132.41(18) . .
O5 Co1 N3 C7 40.92(17) . .
O3 Co1 N3 C7 144.21(17) 2_546 .
O1 Co1 N3 C7 -128.56(17) . .
O2 Co1 N3 C7 55.0(5) 2_546 .
N1 Co1 N3 C7 -51.30(18) . .
C2 N1 C3 N2 -0.1(3) . .
Co1 N1 C3 N2 152.41(18) . .
C4 N2 C3 N1 0.2(3) . .
C3 N2 C4 C2 -0.3(3) . .
C3 N2 C4 C5 179.9(2) . .
Co1 O1 C1 O2 165.60(17) . .
Co1 O1 C1 C2 -12.5(3) . .
Co1 O2 C1 O1 131.24(19) 2_556 .
Co1 O2 C1 C2 -50.7(3) 2_556 .
N2 C4 C2 N1 0.2(2) . .
C5 C4 C2 N1 180.0(2) . .
N2 C4 C2 C1 -173.2(2) . .
C5 C4 C2 C1 6.5(5) . .
C3 N1 C2 C4 -0.1(3) . .
Co1 N1 C2 C4 -161.21(15) . .
C3 N1 C2 C1 174.7(2) . .
Co1 N1 C2 C1 13.6(2) . .
O1 C1 C2 C4 171.8(2) . .
O2 C1 C2 C4 -6.4(4) . .
O1 C1 C2 N1 -1.4(3) . .
O2 C1 C2 N1 -179.5(2) . .
C7 N3 C6 C7 0.2(4) . 3_567
Co1 N3 C6 C7 176.59(17) . 3_567
Co1 O3 C5 O4 -172.54(16) 2_556 .
Co1 O3 C5 C4 6.5(3) 2_556 .
N2 C4 C5 O4 20.7(3) . .
C2 C4 C5 O4 -159.0(3) . .
N2 C4 C5 O3 -158.4(2) . .
C2 C4 C5 O3 21.9(4) . .
C6 N3 C7 C6 -0.2(4) . 3_567
Co1 N3 C7 C6 -176.77(17) . 3_567
